data_2230887
loop_
_publ_author_name
'Liu, Qi'
'Liu, Jianlan'

_publ_section_title
;
 Bis(4-amino-1-hexylpyridinium)
 bis(1,2-dicyanoethene-1,2-dithiolato)cuprate(II)
;
_journal_coeditor_code TK2752
_journal_issue 7
_journal_name_full 'Acta Crystallographica Section E'
_journal_page_first m916
_journal_paper_doi 10.1107/S1600536811021611
_journal_volume 67
_journal_year 2011
_chemical_formula_iupac '(C11 H19 N2)2 [Cu (C4 N2 S2)2]'
_chemical_formula_moiety '2(C11 H19 N2), C8 Cu N4 S4'
_chemical_formula_sum 'C30 H38 Cu N8 S4'
_chemical_formula_weight 702.51
_chemical_melting_point_gt 430
_chemical_melting_point_lt 432
_chemical_name_systematic
;
Bis(4-amino-1-hexylpyridinium) bis(1,2-dicyanoethene-1,2-dithiolato)cuprate(II)
;
_space_group_IT_number 12
_symmetry_cell_setting monoclinic
_symmetry_space_group_name_Hall '-C 2y'
_symmetry_space_group_name_H-M 'C 1 2/m 1'
_atom_sites_solution_hydrogens geom
_atom_sites_solution_primary direct
_atom_sites_solution_secondary difmap
_audit_creation_method SHELXL-97
_cell_angle_alpha 90.00
_cell_angle_beta 111.902(8)
_cell_angle_gamma 90.00
_cell_formula_units_Z 2
_cell_length_a 13.3648(9)
_cell_length_b 10.0768(4)
_cell_length_c 13.8550(8)
_cell_measurement_reflns_used 2059
_cell_measurement_temperature 293(2)
_cell_measurement_theta_max 29.1840
_cell_measurement_theta_min 3.0621
_cell_volume 1731.24(19)
_computing_cell_refinement 'SAINT (Siemens, 1996)'
_computing_data_collection 'SMART (Siemens, 1996)'
_computing_data_reduction 'SAINT (Siemens, 1996)'
_computing_molecular_graphics 'SHELXTL (Sheldrick, 2008)'
_computing_publication_material 'SHELXTL (Sheldrick, 2008)'
_computing_structure_refinement 'SHELXL97 (Sheldrick, 2008)'
_computing_structure_solution 'SHELXS97 (Sheldrick, 2008)'
_diffrn_ambient_temperature 293(2)
_diffrn_measured_fraction_theta_full 0.998
_diffrn_measured_fraction_theta_max 0.998
_diffrn_measurement_device_type 'Siemens SMART CCD area-detector'
_diffrn_measurement_method '\f and \w scans'
_diffrn_radiation_monochromator graphite
_diffrn_radiation_source 'fine-focus sealed tube'
_diffrn_radiation_type MoK\a
_diffrn_radiation_wavelength 0.71073
_diffrn_reflns_av_R_equivalents 0.0192
_diffrn_reflns_av_sigmaI/netI 0.0366
_diffrn_reflns_limit_h_max 16
_diffrn_reflns_limit_h_min -12
_diffrn_reflns_limit_k_max 12
_diffrn_reflns_limit_k_min -11
_diffrn_reflns_limit_l_max 16
_diffrn_reflns_limit_l_min -17
_diffrn_reflns_number 4194
_diffrn_reflns_theta_full 26.00
_diffrn_reflns_theta_max 26.00
_diffrn_reflns_theta_min 3.07
_diffrn_standards_decay_% 1
_diffrn_standards_interval_count 200
_diffrn_standards_interval_time 120
_diffrn_standards_number 3
_exptl_absorpt_coefficient_mu 0.905
_exptl_absorpt_correction_T_max 1.00000
_exptl_absorpt_correction_T_min 0.93892
_exptl_absorpt_correction_type multi-scan
_exptl_absorpt_process_details '(SADABS; Sheldrick, 1996)'
_exptl_crystal_colour brown
_exptl_crystal_density_diffrn 1.348
_exptl_crystal_density_method 'not measured'
_exptl_crystal_description block
_exptl_crystal_F_000 734
_exptl_crystal_size_max 0.3
_exptl_crystal_size_mid 0.2
_exptl_crystal_size_min 0.1
_refine_diff_density_max 0.224
_refine_diff_density_min -0.172
_refine_ls_extinction_method none
_refine_ls_goodness_of_fit_ref 0.922
_refine_ls_hydrogen_treatment mixed
_refine_ls_matrix_type full
_refine_ls_number_parameters 117
_refine_ls_number_reflns 1805
_refine_ls_number_restraints 0
_refine_ls_restrained_S_all 0.922
_refine_ls_R_factor_all 0.0472
_refine_ls_R_factor_gt 0.0305
_refine_ls_shift/su_max 0.000
_refine_ls_shift/su_mean 0.000
_refine_ls_structure_factor_coef Fsqd
_refine_ls_weighting_details 'calc w=1/[\s^2^(Fo^2^)+(0.0411P)^2^+0.0000P] where P=(Fo^2^+2Fc^2^)/3'
_refine_ls_weighting_scheme calc
_refine_ls_wR_factor_gt 0.0708
_refine_ls_wR_factor_ref 0.0735
_reflns_number_gt 1299
_reflns_number_total 1805
_reflns_threshold_expression >2sigma(I)
_cod_data_source_file tk2752.cif
_cod_data_source_block I
_cod_original_cell_volume 1731.24(17)
_cod_original_sg_symbol_H-M 'C 2/m'
_cod_database_code 2230887
_cod_database_fobs_code 2230887

loop_
_symmetry_equiv_pos_as_xyz
'x, y, z'
'-x, y, -z'
'x+1/2, y+1/2, z'
'-x+1/2, y+1/2, -z'
'-x, -y, -z'
'x, -y, z'
'-x+1/2, -y+1/2, -z'
'x+1/2, -y+1/2, z'

loop_
_atom_site_type_symbol
_atom_site_label
_atom_site_fract_x
_atom_site_fract_y
_atom_site_fract_z
_atom_site_U_iso_or_equiv
_atom_site_adp_type
_atom_site_calc_flag
_atom_site_refinement_flags
_atom_site_occupancy
_atom_site_symmetry_multiplicity
_atom_site_disorder_assembly
_atom_site_disorder_group
Cu Cu1 0.0000 0.5000 0.0000 0.04510(17) Uani d S 1 4 . .
S S1 0.04362(5) 0.66007(5) 0.12376(4) 0.0623(2) Uani d . 1 1 . .
N N1 0.12555(15) 0.7075(2) 0.40284(14) 0.0721(6) Uani d . 1 1 . .
N N2 0.3513(2) 0.5000 0.5099(2) 0.0615(8) Uani d S 1 2 . .
N N3 0.39247(19) 0.5000 0.23171(18) 0.0536(6) Uani d S 1 2 . .
C C1 0.07750(14) 0.56692(18) 0.23653(14) 0.0445(4) Uani d . 1 1 . .
C C2 0.10516(16) 0.6424(2) 0.33068(15) 0.0507(5) Uani d . 1 1 . .
C C3 0.3637(2) 0.5000 0.4193(2) 0.0472(7) Uani d S 1 2 . .
C C4 0.37096(16) 0.38155(19) 0.36957(15) 0.0544(5) Uani d . 1 1 . .
H H4A 0.3666 0.3005 0.3998 0.065 Uiso calc R 1 1 . .
C C5 0.38435(18) 0.3850(2) 0.27783(17) 0.0586(6) Uani d . 1 1 . .
H H5A 0.3881 0.3054 0.2454 0.070 Uiso calc R 1 1 . .
C C6 0.4079(3) 0.5000 0.1312(2) 0.0678(9) Uani d S 1 2 . .
H H6A 0.4487 0.4229 0.1280 0.081 Uiso d R 1 1 . .
C C7 0.3047(3) 0.5000 0.0398(3) 0.0810(10) Uani d S 1 2 . .
H H7A 0.2635 0.4226 0.0414 0.097 Uiso d R 1 1 . .
C C8 0.3282(3) 0.5000 -0.0612(3) 0.0819(11) Uani d S 1 2 . .
H H8A 0.3740 0.4117 -0.0657 0.098 Uiso d R 1 1 . .
C C9 0.2314(3) 0.5000 -0.1571(3) 0.0917(12) Uani d S 1 2 . .
H H9A 0.1892 0.4230 -0.1569 0.110 Uiso d R 1 1 . .
C C10 0.2529(4) 0.5000 -0.2572(3) 0.0930(12) Uani d S 1 2 . .
H H10A 0.2950 0.4229 -0.2577 0.112 Uiso d R 1 1 . .
C C11 0.1534(3) 0.5000 -0.3517(3) 0.0931(12) Uani d S 1 2 . .
H H11A 0.1716 0.5000 -0.4125 0.140 Uiso d SR 1 2 . .
H H11B 0.1119 0.4222 -0.3519 0.140 Uiso d R 1 1 . .
H H2A 0.3461(18) 0.432(2) 0.5381(16) 0.075(8) Uiso d . 1 1 . .

loop_
_atom_site_aniso_label
_atom_site_aniso_U_11
_atom_site_aniso_U_22
_atom_site_aniso_U_33
_atom_site_aniso_U_12
_atom_site_aniso_U_13
_atom_site_aniso_U_23
Cu1 0.0613(3) 0.0335(3) 0.0420(3) 0.000 0.0211(2) 0.000
S1 0.1042(5) 0.0323(3) 0.0463(3) 0.0005(3) 0.0235(3) 0.0001(2)
N1 0.0822(14) 0.0679(13) 0.0574(11) 0.0058(11) 0.0159(10) -0.0184(10)
N2 0.076(2) 0.0505(19) 0.0559(16) 0.000 0.0218(15) 0.000
N3 0.0594(15) 0.0435(14) 0.0669(15) 0.000 0.0340(13) 0.000
C1 0.0492(11) 0.0407(10) 0.0423(10) 0.0004(9) 0.0155(9) -0.0020(8)
C2 0.0538(13) 0.0454(11) 0.0486(11) 0.0054(10) 0.0143(10) 0.0004(10)
C3 0.0386(16) 0.0423(17) 0.0544(17) 0.000 0.0100(14) 0.000
C4 0.0649(14) 0.0343(11) 0.0652(14) 0.0001(10) 0.0257(12) 0.0042(10)
C5 0.0692(15) 0.0352(11) 0.0769(15) 0.0012(10) 0.0338(13) -0.0054(11)
C6 0.080(2) 0.058(2) 0.083(2) 0.000 0.051(2) 0.000
C7 0.090(3) 0.096(3) 0.070(2) 0.000 0.045(2) 0.000
C8 0.092(3) 0.087(3) 0.079(2) 0.000 0.046(2) 0.000
C9 0.108(3) 0.096(3) 0.084(3) 0.000 0.051(3) 0.000
C10 0.114(3) 0.099(3) 0.080(3) 0.000 0.053(3) 0.000
C11 0.122(3) 0.073(3) 0.097(3) 0.000 0.055(3) 0.000

loop_
_atom_type_symbol
_atom_type_description
_atom_type_scat_dispersion_real
_atom_type_scat_dispersion_imag
_atom_type_scat_source
C C 0.0033 0.0016 'International Tables Vol C Tables 4.2.6.8 and 6.1.1.4'
H H 0.0000 0.0000 'International Tables Vol C Tables 4.2.6.8 and 6.1.1.4'
N N 0.0061 0.0033 'International Tables Vol C Tables 4.2.6.8 and 6.1.1.4'
S S 0.1246 0.1234 'International Tables Vol C Tables 4.2.6.8 and 6.1.1.4'
Cu Cu 0.3201 1.2651 'International Tables Vol C Tables 4.2.6.8 and 6.1.1.4'

loop_
_geom_angle_atom_site_label_1
_geom_angle_atom_site_label_2
_geom_angle_atom_site_label_3
_geom_angle_site_symmetry_1
_geom_angle_site_symmetry_3
_geom_angle
_geom_angle_publ_flag
S1 Cu1 S1 5_565 . 180.00(2) ?
S1 Cu1 S1 5_565 2 90.75(3) ?
S1 Cu1 S1 . 2 89.25(3) ?
S1 Cu1 S1 5_565 6_565 89.25(3) ?
S1 Cu1 S1 . 6_565 90.75(3) ?
S1 Cu1 S1 2 6_565 180.00(3) ?
C1 S1 Cu1 . . 101.76(6) ?
C3 N2 H2A . . 121.7(17) ?
C5 N3 C5 . 6_565 118.7(2) ?
C5 N3 C6 . . 120.65(12) ?
C5 N3 C6 6_565 . 120.65(12) ?
C1 C1 C2 6_565 . 122.02(11) ?
C1 C1 S1 6_565 . 122.82(6) ?
C2 C1 S1 . . 115.16(14) ?
N1 C2 C1 . . 176.9(2) ?
N2 C3 C4 . . 121.46(13) ?
N2 C3 C4 . 6_565 121.46(13) ?
C4 C3 C4 . 6_565 117.1(3) ?
C5 C4 C3 . . 120.0(2) ?
C5 C4 H4A . . 120.0 ?
C3 C4 H4A . . 120.0 ?
N3 C5 C4 . . 122.1(2) ?
N3 C5 H5A . . 118.9 ?
C4 C5 H5A . . 118.9 ?
N3 C6 C7 . . 113.0(2) ?
N3 C6 H6A . . 108.9 ?
C7 C6 H6A . . 108.9 ?
C6 C7 C8 . . 109.6(3) ?
C6 C7 H7A . . 109.8 ?
C8 C7 H7A . . 109.5 ?
C9 C8 C7 . . 114.3(3) ?
C9 C8 H8A . . 105.7 ?
C7 C8 H8A . . 111.0 ?
C8 C9 C10 . . 115.0(3) ?
C8 C9 H9A . . 108.5 ?
C10 C9 H9A . . 108.3 ?
C11 C10 C9 . . 113.2(3) ?
C11 C10 H10A . . 109.3 ?
C9 C10 H10A . . 108.5 ?
C10 C11 H11A . . 109.8 ?
C10 C11 H11B . . 109.3 ?
H11A C11 H11B . . 109.5 ?

loop_
_geom_bond_atom_site_label_1
_geom_bond_atom_site_label_2
_geom_bond_site_symmetry_2
_geom_bond_distance
_geom_bond_publ_flag
Cu1 S1 5_565 2.2663(5) ?
Cu1 S1 . 2.2663(5) ?
Cu1 S1 2 2.2663(5) ?
Cu1 S1 6_565 2.2663(5) ?
S1 C1 . 1.7319(19) ?
N1 C2 . 1.141(2) ?
N2 C3 . 1.327(4) ?
N2 H2A . 0.80(2) ?
N3 C5 . 1.347(2) ?
N3 C5 6_565 1.347(2) ?
N3 C6 . 1.482(3) ?
C1 C1 6_565 1.349(4) ?
C1 C2 . 1.434(3) ?
C3 C4 . 1.399(2) ?
C3 C4 6_565 1.399(2) ?
C4 C5 . 1.349(3) ?
C4 H4A . 0.9300 ?
C5 H5A . 0.9300 ?
C6 C7 . 1.483(4) ?
C6 H6A . 0.9600 ?
C7 C8 . 1.545(4) ?
C7 H7A . 0.9600 ?
C8 C9 . 1.468(5) ?
C8 H8A . 1.0943 ?
C9 C10 . 1.519(4) ?
C9 H9A . 0.9601 ?
C10 C11 . 1.478(5) ?
C10 H10A . 0.9600 ?
C11 H11A . 0.9600 ?
C11 H11B . 0.9600 ?

loop_
_geom_hbond_atom_site_label_D
_geom_hbond_atom_site_label_H
_geom_hbond_atom_site_label_A
_geom_hbond_site_symmetry_A
_geom_hbond_distance_DH
_geom_hbond_distance_HA
_geom_hbond_distance_DA
_geom_hbond_angle_DHA
N2 H2A N1 4_546 0.81(2) 2.39(2) 3.157(2) 160(2)
